data_4335613
loop_
_publ_author_name
'Xian-Juan Feng'
'Yurii Prots'
'Marcus Peter Schmidt'
'Stefan Hoffmann'
'Igor Veremchuk'
'Walter Schnelle'
'Ulrich Burkhardt'
'Jing-Tai Zhao'
'Yuri Grin'

_publ_contact_author_address
;
Max-Planck-Institut f\"ur Chemische Physik fester Stoffe
N\"othnitzer Str. 40
D-01187 Dresden
Germany
;
_publ_contact_author_email grin@cpfs.mpg.de
_publ_contact_author_fax '+49 (0)351 4646 4002'
_publ_contact_author_name 'Yuri Grin'
_publ_contact_author_phone '+49 (0)351 4646 4000'
_publ_section_title
;
 Synthesis, Structure, and Properties of Two Zintl Phases around the
 Composition SrLiAs
;
_journal_name_full 'Inorganic Chemistry'
_journal_page_first 8971
_journal_page_last 8978
_journal_paper_doi 10.1021/ic401166v
_journal_volume 52
_journal_year 2013
_chemical_formula_sum 'As Li Sr'
_chemical_formula_weight 169.48
_space_group_IT_number 62
_symmetry_cell_setting orthorhombic
_symmetry_space_group_name_Hall '-P 2ac 2n'
_symmetry_space_group_name_H-M 'P n m a'
_atom_sites_solution_primary direct
_atom_sites_solution_secondary difmap
_audit_creation_date 2013-01-12T12:00:00-00:00
_audit_creation_method 'WinGX routine CIF_UPDATE'
_cell_angle_alpha 90
_cell_angle_beta 90
_cell_angle_gamma 90
_cell_formula_units_Z 4
_cell_length_a 7.6458(2)
_cell_length_b 4.5158(1)
_cell_length_c 8.0403(3)
_cell_measurement_reflns_used 84
_cell_measurement_temperature 295(2)
_cell_measurement_theta_max 49.63
_cell_measurement_theta_min 7.99
_cell_volume 277.607(14)
_computing_cell_refinement 'CSD (Akselrud, 1993)'
_computing_data_collection 'CrystalClear (Rigaku Corp., 2008)'
_computing_data_reduction 'CrystalClear (Rigaku Corp., 2008)'
_computing_structure_refinement 'CSD (Akselrud, 1993)'
_diffrn_ambient_temperature 295.15
_diffrn_detector_area_resol_mean 28.5714
_diffrn_measured_fraction_theta_full 0.971
_diffrn_measured_fraction_theta_max 0.923
_diffrn_measurement_details
;
scan:
    Number of images: 450
               Slice: 0.0000 - 360.0000
         Image width: 0.8000
            Exp time: 45.0000
       Rotation axis: Phi
               Omega: -15.0000
                 Chi: -10.0000
                 Phi: 0.0000
                 XTD: 48.2900
              2theta: -30.0000
;
_diffrn_measurement_device 'Rigaku AFC7'
_diffrn_measurement_method oscillation
_diffrn_radiation_detector 'Saturn724+ CCD'
_diffrn_radiation_monochromator 'Graphite Monochromator'
_diffrn_radiation_source 'Sealed Tube'
_diffrn_radiation_type MoK\a
_diffrn_radiation_wavelength 0.71073
_diffrn_reflns_av_R_equivalents 0.037
_diffrn_reflns_limit_h_max 11
_diffrn_reflns_limit_h_min -12
_diffrn_reflns_limit_k_max 6
_diffrn_reflns_limit_k_min -5
_diffrn_reflns_limit_l_max 11
_diffrn_reflns_limit_l_min -11
_diffrn_reflns_number 2737
_diffrn_reflns_reduction_process 'Lp corrections applied'
_diffrn_reflns_theta_full 25.00
_diffrn_reflns_theta_max 34.60
_diffrn_reflns_theta_min 3.68
_diffrn_source_current 38.0000
_diffrn_source_power 1.9000
_diffrn_source_voltage 50.0000
_exptl_absorpt_coefficient_mu 30.87
_exptl_absorpt_correction_T_max 0.091
_exptl_absorpt_correction_T_min 0.056
_exptl_absorpt_correction_type multi-scan
_exptl_absorpt_process_details 'Blessing, R. H. (1995) Acta Crystallogr. A51, 33-38'
_exptl_crystal_colour_lustre metallic
_exptl_crystal_density_diffrn 4.05
_exptl_crystal_description block
_exptl_crystal_F_000 296
_exptl_crystal_size_max 0.100
_exptl_crystal_size_mid 0.100
_exptl_crystal_size_min 0.080
_refine_diff_density_max 1.21
_refine_diff_density_min -1.01
_refine_ls_extinction_coef 0.0097(6)
_refine_ls_extinction_method Sheldrick
_refine_ls_goodness_of_fit_ref 1.36
_refine_ls_matrix_type full
_refine_ls_number_parameters 17
_refine_ls_number_reflns 558
_refine_ls_number_restraints 0
_refine_ls_restrained_S_all 1.36
_refine_ls_R_factor_gt 0.028
_refine_ls_shift/su_max 0.017
_refine_ls_shift/su_mean 0.003
_refine_ls_structure_factor_coef F
_refine_ls_weighting_scheme unit
_refine_ls_wR_factor_gt 0.028
_reflns_number_gt 558
_reflns_number_total 615
_reflns_threshold_expression >2sigma(I)
_cod_data_source_file ic401166v_si_001_1.cif
_cod_data_source_block XF_0036g_o_SrLiAs
_cod_original_cell_volume 277.61(2)
_cod_database_code 4335613

loop_
_symmetry_equiv_pos_as_xyz
' x, y, z'
' 1/2-x, 1/2+y, 1/2+z'
' x, 1/2-y, z'
' 1/2-x, -y, 1/2+z'
'-x, -y, -z'
' 1/2+x, 1/2-y, 1/2-z'
'-x, 1/2+y, -z'
' 1/2+x, y, 1/2-z'

loop_
_atom_site_label
_atom_site_type_symbol
_atom_site_symmetry_multiplicity
_atom_site_Wyckoff_symbol
_atom_site_fract_x
_atom_site_fract_y
_atom_site_fract_z
_atom_site_U_iso_or_equiv
_atom_site_adp_type
_atom_site_occupancy
_atom_site_calc_flag
As As 4 e 0.27496(8) 0.25 0.40622(8) 0.0097(2) Uani 1.0 d
Sr Sr 4 e 0.00642(7) 0.25 0.70636(7) 0.0113(2) Uani 1.0 d
Li Li 4 e 0.157(2) 0.25 0.074(2) 0.020(3) Uiso 1.0 d

loop_
_atom_site_aniso_label
_atom_site_aniso_U_11
_atom_site_aniso_U_22
_atom_site_aniso_U_33
_atom_site_aniso_U_12
_atom_site_aniso_U_13
_atom_site_aniso_U_23
As 0.0119(3) 0.0065(3) 0.0107(3) 0 0.0005(2) 0
Sr 0.0118(3) 0.0092(3) 0.0130(3) 0 -0.0009(2) 0

loop_
_atom_type_symbol
_atom_type_description
_atom_type_number_in_cell
_atom_type_scat_dispersion_real
_atom_type_scat_dispersion_imag
_atom_type_scat_source
Li Li 4.00 .000 .000 International_Tables_Vol_IV_Table_2.3.1
Sr Sr 4.00 -1.531 3.237 International_Tables_Vol_IV_Table_2.3.1
As As 4.00 .050 2.018 International_Tables_Vol_IV_Table_2.3.1

loop_
_geom_angle_atom_site_label_1
_geom_angle_atom_site_label_2
_geom_angle_atom_site_label_3
_geom_angle
_geom_angle_site_symmetry_1
_geom_angle_site_symmetry_3
_geom_angle_publ_flag
Li As Li 114.73(3) 2_555 2_545 yes
Li As Li 122.60(3) 2_555 . yes
Li As Li 77.31(3) 2_555 6_555 yes
Li As Sr 75.02(2) 2_555 . yes
Li As Sr 64.08(2) 2_555 2_554 yes
Li As Sr 137.56(2) 2_555 2_544 yes
Li As Sr 148.61(2) 2_555 5_556 yes
Li As Sr 71.50(2) 2_555 5_566 yes
Li As Sr 57.78(2) 2_555 6_556 yes
Li As Li 122.60(3) 2_545 . yes
Li As Li 77.31(3) 2_545 6_555 yes
Li As Sr 75.02(2) 2_545 . yes
Li As Sr 137.56(2) 2_545 2_554 yes
Li As Sr 64.08(2) 2_545 2_544 yes
Li As Sr 71.50(2) 2_545 5_556 yes
Li As Sr 148.61(2) 2_545 5_566 yes
Li As Sr 57.78(2) 2_545 6_556 yes
Li As Li 111.70(3) . 6_555 yes
Li As Sr 72.19(2) . 2_554 yes
Li As Sr 72.19(2) . 2_544 yes
Li As Sr 61.60(2) . 5_556 yes
Li As Sr 61.60(2) . 5_566 yes
Li As Sr 169.00(2) . 6_556 yes
Li As Sr 127.30(2) 6_555 . yes
Li As Sr 60.73(2) 6_555 2_554 yes
Li As Sr 60.73(2) 6_555 2_544 yes
Li As Sr 132.57(2) 6_555 5_556 yes
Li As Sr 132.57(2) 6_555 5_566 yes
Li As Sr 57.31(2) 6_555 6_556 yes
Sr As Sr 135.47(3) . 2_554 yes
Sr As Sr 135.47(3) . 2_544 yes
Sr As Sr 77.47(2) . 5_556 yes
Sr As Sr 77.47(2) . 5_566 yes
Sr As Sr 69.99(2) . 6_556 yes
Sr As Sr 88.48(2) 2_554 2_544 yes
Sr As Sr 133.54(3) 2_554 5_556 yes
Sr As Sr 73.66(2) 2_554 5_566 yes
Sr As Sr 100.17(2) 2_554 6_556 yes
Sr As Sr 73.66(2) 2_544 5_556 yes
Sr As Sr 133.54(3) 2_544 5_566 yes
Sr As Sr 100.17(2) 2_544 6_556 yes
Sr As Sr 88.10(2) 5_556 5_566 yes
Sr As Sr 124.72(2) 5_556 6_556 yes
Sr As Sr 124.72(2) 5_566 6_556 yes
Li Sr Li 92.43(3) 5_556 5_566 yes
Li Sr As 133.57(2) 5_556 . yes
Li Sr Li 67.67(3) 5_556 1_556 yes
Li Sr As 115.49(2) 5_556 2_555 yes
Li Sr As 54.76(2) 5_556 2_545 yes
Li Sr As 52.41(2) 5_556 5_556 yes
Li Sr As 113.20(2) 5_556 5_566 yes
Li Sr Li 93.35(3) 5_556 6_455 yes
Li Sr As 46.49(2) 5_556 6_456 yes
Li Sr Li 155.48(3) 5_556 2_555 yes
Li Sr Li 89.99(3) 5_556 2_545 yes
Li Sr Sr 106.98(2) 5_556 6_556 yes
Li Sr Sr 60.28(2) 5_556 6_456 yes
Li Sr Sr 92.90(2) 5_556 5_556 yes
Li Sr Sr 149.61(2) 5_556 5_566 yes
Li Sr Sr 43.78(2) 5_556 1_545 yes
Li Sr Sr 136.22(2) 5_556 1_565 yes
Li Sr Sr 34.12(2) 5_556 5_557 yes
Li Sr Sr 78.17(2) 5_556 5_567 yes
Li Sr As 133.57(2) 5_566 . yes
Li Sr Li 67.67(3) 5_566 1_556 yes
Li Sr As 54.76(2) 5_566 2_555 yes
Li Sr As 115.49(2) 5_566 2_545 yes
Li Sr As 113.20(2) 5_566 5_556 yes
Li Sr As 52.41(2) 5_566 5_566 yes
Li Sr Li 93.35(3) 5_566 6_455 yes
Li Sr As 46.49(2) 5_566 6_456 yes
Li Sr Li 89.99(3) 5_566 2_555 yes
Li Sr Li 155.48(3) 5_566 2_545 yes
Li Sr Sr 106.98(2) 5_566 6_556 yes
Li Sr Sr 60.28(2) 5_566 6_456 yes
Li Sr Sr 149.61(2) 5_566 5_556 yes
Li Sr Sr 92.90(2) 5_566 5_566 yes
Li Sr Sr 136.22(2) 5_566 1_545 yes
Li Sr Sr 43.78(2) 5_566 1_565 yes
Li Sr Sr 78.17(2) 5_566 5_557 yes
Li Sr Sr 34.12(2) 5_566 5_567 yes
As Sr Li 118.28(2) . 1_556 yes
As Sr As 92.49(2) . 2_555 yes
As Sr As 92.49(2) . 2_545 yes
As Sr As 102.53(2) . 5_556 yes
As Sr As 102.53(2) . 5_566 yes
As Sr Li 90.19(2) . 6_455 yes
As Sr As 169.21(3) . 6_456 yes
As Sr Li 46.30(2) . 2_555 yes
As Sr Li 46.30(2) . 2_545 yes
As Sr Sr 60.01(2) . 6_556 yes
As Sr Sr 140.79(2) . 6_456 yes
As Sr Sr 52.14(2) . 5_556 yes
As Sr Sr 52.14(2) . 5_566 yes
As Sr Sr 90.00(2) . 1_545 yes
As Sr Sr 90.00(2) . 1_565 yes
As Sr Sr 134.36(2) . 5_557 yes
As Sr Sr 134.36(2) . 5_567 yes
Li Sr As 49.43(2) 1_556 2_555 yes
Li Sr As 49.43(2) 1_556 2_545 yes
Li Sr As 120.04(2) 1_556 5_556 yes
Li Sr As 120.04(2) 1_556 5_566 yes
Li Sr Li 151.53(3) 1_556 6_455 yes
Li Sr As 50.93(2) 1_556 6_456 yes
Li Sr Li 90.89(3) 1_556 2_555 yes
Li Sr Li 90.89(3) 1_556 2_545 yes
Li Sr Sr 58.28(2) 1_556 6_556 yes
Li Sr Sr 100.92(2) 1_556 6_456 yes
Li Sr Sr 141.15(2) 1_556 5_556 yes
Li Sr Sr 141.15(2) 1_556 5_566 yes
Li Sr Sr 90.00(2) 1_556 1_545 yes
Li Sr Sr 90.00(2) 1_556 1_565 yes
Li Sr Sr 33.55(2) 1_556 5_557 yes
Li Sr Sr 33.55(2) 1_556 5_567 yes
As Sr As 88.48(2) 2_555 2_545 yes
As Sr As 164.93(3) 2_555 5_556 yes
As Sr As 89.74(2) 2_555 5_566 yes
As Sr Li 135.64(2) 2_555 6_455 yes
As Sr As 79.83(2) 2_555 6_456 yes
As Sr Li 48.48(2) 2_555 2_555 yes
As Sr Li 102.50(2) 2_555 2_545 yes
As Sr Sr 53.30(2) 2_555 6_556 yes
As Sr Sr 114.73(2) 2_555 6_456 yes
As Sr Sr 144.62(2) 2_555 5_556 yes
As Sr Sr 91.76(2) 2_555 5_566 yes
As Sr Sr 134.24(2) 2_555 1_545 yes
As Sr Sr 45.76(2) 2_555 1_565 yes
As Sr Sr 82.11(2) 2_555 5_557 yes
As Sr Sr 42.35(2) 2_555 5_567 yes
As Sr As 89.74(2) 2_545 5_556 yes
As Sr As 164.93(3) 2_545 5_566 yes
As Sr Li 135.64(2) 2_545 6_455 yes
As Sr As 79.83(2) 2_545 6_456 yes
As Sr Li 102.50(2) 2_545 2_555 yes
As Sr Li 48.48(2) 2_545 2_545 yes
As Sr Sr 53.30(2) 2_545 6_556 yes
As Sr Sr 114.73(2) 2_545 6_456 yes
As Sr Sr 91.76(2) 2_545 5_556 yes
As Sr Sr 144.62(2) 2_545 5_566 yes
As Sr Sr 45.76(2) 2_545 1_545 yes
As Sr Sr 134.24(2) 2_545 1_565 yes
As Sr Sr 42.35(2) 2_545 5_557 yes
As Sr Sr 82.11(2) 2_545 5_567 yes
As Sr As 88.10(2) 5_556 5_566 yes
As Sr Li 46.69(2) 5_556 6_455 yes
As Sr As 85.13(2) 5_556 6_456 yes
As Sr Li 146.18(2) 5_556 2_555 yes
As Sr Li 87.39(2) 5_556 2_545 yes
As Sr Sr 134.58(2) 5_556 6_556 yes
As Sr Sr 53.04(2) 5_556 6_456 yes
As Sr Sr 50.39(2) 5_556 5_556 yes
As Sr Sr 98.30(2) 5_556 5_566 yes
As Sr Sr 45.95(2) 5_556 1_545 yes
As Sr Sr 134.05(2) 5_556 1_565 yes
As Sr Sr 86.51(2) 5_556 5_557 yes
As Sr Sr 122.61(2) 5_556 5_567 yes
As Sr Li 46.69(2) 5_566 6_455 yes
As Sr As 85.13(2) 5_566 6_456 yes
As Sr Li 87.39(2) 5_566 2_555 yes
As Sr Li 146.18(2) 5_566 2_545 yes
As Sr Sr 134.58(2) 5_566 6_556 yes
As Sr Sr 53.04(2) 5_566 6_456 yes
As Sr Sr 98.30(2) 5_566 5_556 yes
As Sr Sr 50.39(2) 5_566 5_566 yes
As Sr Sr 134.05(2) 5_566 1_545 yes
As Sr Sr 45.95(2) 5_566 1_565 yes
As Sr Sr 122.61(2) 5_566 5_557 yes
As Sr Sr 86.51(2) 5_566 5_567 yes
Li Sr As 100.60(2) 6_455 6_456 yes
Li Sr Li 110.88(3) 6_455 2_555 yes
Li Sr Li 110.88(3) 6_455 2_545 yes
Li Sr Sr 150.20(2) 6_455 6_556 yes
Li Sr Sr 50.60(2) 6_455 6_456 yes
Li Sr Sr 56.48(2) 6_455 5_556 yes
Li Sr Sr 56.48(2) 6_455 5_566 yes
Li Sr Sr 90.00(2) 6_455 1_545 yes
Li Sr Sr 90.00(2) 6_455 1_565 yes
Li Sr Sr 124.61(2) 6_455 5_557 yes
Li Sr Sr 124.61(2) 6_455 5_567 yes
As Sr Li 127.76(2) 6_456 2_555 yes
As Sr Li 127.76(2) 6_456 2_545 yes
As Sr Sr 109.20(2) 6_456 6_556 yes
As Sr Sr 50.00(2) 6_456 6_456 yes
As Sr Sr 134.96(2) 6_456 5_556 yes
As Sr Sr 134.96(2) 6_456 5_566 yes
As Sr Sr 90.00(2) 6_456 1_545 yes
As Sr Sr 90.00(2) 6_456 1_565 yes
As Sr Sr 37.48(2) 6_456 5_557 yes
As Sr Sr 37.48(2) 6_456 5_567 yes
Li Sr Li 78.14(3) 2_555 2_545 yes
Li Sr Sr 49.30(2) 2_555 6_556 yes
Li Sr Sr 139.40(2) 2_555 6_456 yes
Li Sr Sr 97.28(2) 2_555 5_556 yes
Li Sr Sr 54.40(2) 2_555 5_566 yes
Li Sr Sr 129.07(2) 2_555 1_545 yes
Li Sr Sr 50.93(2) 2_555 1_565 yes
Li Sr Sr 123.57(2) 2_555 5_557 yes
Li Sr Sr 90.53(2) 2_555 5_567 yes
Li Sr Sr 49.30(2) 2_545 6_556 yes
Li Sr Sr 139.40(2) 2_545 6_456 yes
Li Sr Sr 54.40(2) 2_545 5_556 yes
Li Sr Sr 97.28(2) 2_545 5_566 yes
Li Sr Sr 50.93(2) 2_545 1_545 yes
Li Sr Sr 129.07(2) 2_545 1_565 yes
Li Sr Sr 90.53(2) 2_545 5_557 yes
Li Sr Sr 123.57(2) 2_545 5_567 yes
Sr Sr Sr 159.20(2) 6_556 6_456 yes
Sr Sr Sr 99.98(2) 6_556 5_556 yes
Sr Sr Sr 99.98(2) 6_556 5_566 yes
Sr Sr Sr 90.00(2) 6_556 1_545 yes
Sr Sr Sr 90.00(2) 6_556 1_565 yes
Sr Sr Sr 81.70(2) 6_556 5_557 yes
Sr Sr Sr 81.70(2) 6_556 5_567 yes
Sr Sr Sr 97.19(2) 6_456 5_556 yes
Sr Sr Sr 97.19(2) 6_456 5_566 yes
Sr Sr Sr 90.00(2) 6_456 1_545 yes
Sr Sr Sr 90.00(2) 6_456 1_565 yes
Sr Sr Sr 79.56(2) 6_456 5_557 yes
Sr Sr Sr 79.56(2) 6_456 5_567 yes
Sr Sr Sr 68.44(2) 5_556 5_566 yes
Sr Sr Sr 55.78(2) 5_556 1_545 yes
Sr Sr Sr 124.22(2) 5_556 1_565 yes
Sr Sr Sr 120.17(2) 5_556 5_557 yes
Sr Sr Sr 170.98(2) 5_556 5_567 yes
Sr Sr Sr 124.22(2) 5_566 1_545 yes
Sr Sr Sr 55.78(2) 5_566 1_565 yes
Sr Sr Sr 170.98(2) 5_566 5_557 yes
Sr Sr Sr 120.17(2) 5_566 5_567 yes
Sr Sr Sr 180.00(2) 1_545 1_565 yes
Sr Sr Sr 64.45(1) 1_545 5_557 yes
Sr Sr Sr 115.55(2) 1_545 5_567 yes
Sr Sr Sr 115.55(2) 1_565 5_557 yes
Sr Sr Sr 64.45(1) 1_565 5_567 yes
Sr Sr Sr 51.10(1) 5_557 5_567 yes
As Li As 114.73(4) 2_554 2_544 yes
As Li As 114.56(4) 2_554 . yes
As Li As 102.69(4) 2_554 6_455 yes
As Li Sr 165.78(4) 2_554 5_556 yes
As Li Sr 75.72(3) 2_554 5_566 yes
As Li Sr 66.49(2) 2_554 1_554 yes
As Li Sr 61.81(2) 2_554 6_555 yes
As Li Li 120.20(4) 2_554 5_555 yes
As Li Li 54.50(3) 2_554 5_565 yes
As Li Sr 58.69(2) 2_554 2_554 yes
As Li Sr 122.81(4) 2_554 2_544 yes
As Li As 114.56(4) 2_544 . yes
As Li As 102.69(4) 2_544 6_455 yes
As Li Sr 75.72(3) 2_544 5_556 yes
As Li Sr 165.78(4) 2_544 5_566 yes
As Li Sr 66.49(2) 2_544 1_554 yes
As Li Sr 61.81(2) 2_544 6_555 yes
As Li Li 54.50(3) 2_544 5_555 yes
As Li Li 120.20(4) 2_544 5_565 yes
As Li Sr 122.81(4) 2_544 2_554 yes
As Li Sr 58.69(2) 2_544 2_544 yes
As Li As 105.52(4) . 6_455 yes
As Li Sr 65.98(2) . 5_556 yes
As Li Sr 65.98(2) . 5_566 yes
As Li Sr 177.28(4) . 1_554 yes
As Li Sr 111.60(3) . 6_555 yes
As Li Li 122.74(4) . 5_555 yes
As Li Li 122.74(4) . 5_565 yes
As Li Sr 59.33(2) . 2_554 yes
As Li Sr 59.33(2) . 2_544 yes
As Li Sr 64.51(2) 6_455 5_556 yes
As Li Sr 64.51(2) 6_455 5_566 yes
As Li Sr 71.77(2) 6_455 1_554 yes
As Li Sr 142.89(4) 6_455 6_555 yes
As Li Li 48.19(2) 6_455 5_555 yes
As Li Li 48.19(2) 6_455 5_565 yes
As Li Sr 134.46(4) 6_455 2_554 yes
As Li Sr 134.46(4) 6_455 2_544 yes
Sr Li Sr 92.43(3) 5_556 5_566 yes
Sr Li Sr 112.33(3) 5_556 1_554 yes
Sr Li Sr 132.08(4) 5_556 6_555 yes
Sr Li Li 56.80(3) 5_556 5_555 yes
Sr Li Li 112.43(4) 5_556 5_565 yes
Sr Li Sr 125.09(3) 5_556 2_554 yes
Sr Li Sr 70.42(2) 5_556 2_544 yes
Sr Li Sr 112.33(3) 5_566 1_554 yes
Sr Li Sr 132.08(4) 5_566 6_555 yes
Sr Li Li 112.43(4) 5_566 5_555 yes
Sr Li Li 56.80(3) 5_566 5_565 yes
Sr Li Sr 70.42(2) 5_566 2_554 yes
Sr Li Sr 125.09(3) 5_566 2_544 yes
Sr Li Sr 71.12(2) 1_554 6_555 yes
Sr Li Li 55.53(3) 1_554 5_555 yes
Sr Li Li 55.53(3) 1_554 5_565 yes
Sr Li Sr 122.50(3) 1_554 2_554 yes
Sr Li Sr 122.50(3) 1_554 2_544 yes
Sr Li Li 107.73(3) 6_555 5_555 yes
Sr Li Li 107.73(3) 6_555 5_565 yes
Sr Li Sr 69.12(2) 6_555 2_554 yes
Sr Li Sr 69.12(2) 6_555 2_544 yes
Li Li Li 80.10(3) 5_555 5_565 yes
Li Li Sr 176.85(4) 5_555 2_554 yes
Li Li Sr 100.80(3) 5_555 2_544 yes
Li Li Sr 100.80(3) 5_565 2_554 yes
Li Li Sr 176.85(4) 5_565 2_544 yes
Sr Li Sr 78.14(2) 2_554 2_544 yes

loop_
_geom_bond_atom_site_label_1
_geom_bond_atom_site_label_2
_geom_bond_distance
_geom_bond_site_symmetry_2
_geom_bond_publ_flag
As Li 2.681(7) 2_555 yes
As Li 2.817(13) . yes
As Li 2.928(13) 6_555 yes
As Sr 3.1685(9) . yes
As Sr 3.2364(6) 2_554 yes
As Sr 3.2475(6) 5_556 yes
Sr Li 3.128(9) 5_556 yes
Sr Li 3.174(13) 1_556 yes
